data_7222359
loop_
_publ_author_name
'Palmucci, Jessica'
'Mahmudov, Kamran T.'
'Guedes da Silva, M. F\'atima C.'
'Martins, Lu\'isa Margarida'
'Marchetti, Fabio'
'Pettinari, Claudio'
'Pombeiro, Armando J. L.'

_publ_section_title
;
 Arylhydrazones of Barbituric Acid: synthesis, coordination ability and
 catalytic activity of their CoII/III and CuII complexes toward
 peroxidative oxidation of alkanes
;
_journal_name_full 'RSC Adv.'
_journal_paper_doi 10.1039/C5RA14078A
_journal_year 2015
_chemical_formula_moiety 'C13 H12 Cu N6 O5, 3(H2 O)'
_chemical_formula_sum 'C13 H18 Cu N6 O8'
_chemical_formula_weight 449.87
_chemical_name_systematic
;
 ?
;
_space_group_crystal_system triclinic
_space_group_IT_number 2
_space_group_name_Hall '-P 1'
_space_group_name_H-M_alt 'P -1'
_symmetry_space_group_name_Hall '-P 1'
_symmetry_space_group_name_H-M 'P -1'
_atom_sites_solution_hydrogens mixed
_audit_creation_method SHELXL-2013
_audit_update_record
;
2015-03-20 deposited with the CCDC.
2015-09-29 downloaded from the CCDC.
;
_cell_angle_alpha 80.753(6)
_cell_angle_beta 73.757(6)
_cell_angle_gamma 75.927(7)
_cell_formula_units_Z 2
_cell_length_a 7.7709(9)
_cell_length_b 9.7428(14)
_cell_length_c 12.4498(15)
_cell_measurement_reflns_used 2251
_cell_measurement_temperature 296(2)
_cell_measurement_theta_max 21.24
_cell_measurement_theta_min 2.62
_cell_volume 873.4(2)
_computing_cell_refinement 'Bruker SAINT'
_computing_data_collection 'Bruker APEX2'
_computing_data_reduction 'Bruker SAINT'
_computing_molecular_graphics 'Ortep-3 for Windows (Farrugia, 1997)'
_computing_publication_material 'WinGX publication routines (Farrugia, 1999)'
_computing_structure_refinement 'SHELXL-2013 (Sheldrick, 2013)'
_computing_structure_solution 'SIR97 (Giacovazzo et al, 1997)'
_diffrn_ambient_temperature 296(2)
_diffrn_measured_fraction_theta_full 0.554
_diffrn_measured_fraction_theta_max 0.908
_diffrn_measurement_device_type 'Bruker APEX-II PHOTON 100'
_diffrn_measurement_method '\f and \w scans'
_diffrn_radiation_type MoK\a
_diffrn_radiation_wavelength 0.71073
_diffrn_reflns_av_R_equivalents 0.0401
_diffrn_reflns_av_unetI/netI 0.0396
_diffrn_reflns_laue_measured_fraction_full 0.554
_diffrn_reflns_laue_measured_fraction_max 0.908
_diffrn_reflns_limit_h_max 7
_diffrn_reflns_limit_h_min -7
_diffrn_reflns_limit_k_max 9
_diffrn_reflns_limit_k_min -9
_diffrn_reflns_limit_l_max 12
_diffrn_reflns_limit_l_min -12
_diffrn_reflns_number 6216
_diffrn_reflns_point_group_measured_fraction_full 0.554
_diffrn_reflns_point_group_measured_fraction_max 0.908
_diffrn_reflns_theta_full 25.242
_diffrn_reflns_theta_max 21.239
_diffrn_reflns_theta_min 2.624
_exptl_absorpt_coefficient_mu 1.309
_exptl_absorpt_correction_T_max 0.845
_exptl_absorpt_correction_T_min 0.728
_exptl_absorpt_correction_type multi-scan
_exptl_absorpt_process_details sadabs
_exptl_crystal_colour brown
_exptl_crystal_density_diffrn 1.711
_exptl_crystal_description plate
_exptl_crystal_F_000 462
_exptl_crystal_size_max 0.338
_exptl_crystal_size_mid 0.201
_exptl_crystal_size_min 0.123
_refine_diff_density_max 0.540
_refine_diff_density_min -0.455
_refine_diff_density_rms 0.097
_refine_ls_extinction_method none
_refine_ls_goodness_of_fit_ref 1.001
_refine_ls_hydrogen_treatment mixed
_refine_ls_matrix_type full
_refine_ls_number_parameters 280
_refine_ls_number_reflns 1751
_refine_ls_number_restraints 2
_refine_ls_restrained_S_all 1.002
_refine_ls_R_factor_all 0.0597
_refine_ls_R_factor_gt 0.0448
_refine_ls_shift/su_max 0.000
_refine_ls_shift/su_mean 0.000
_refine_ls_structure_factor_coef Fsqd
_refine_ls_weighting_details 'w=1/[\s^2^(Fo^2^)+(0.0893P)^2^+0.7444P] where P=(Fo^2^+2Fc^2^)/3'
_refine_ls_weighting_scheme calc
_refine_ls_wR_factor_gt 0.1140
_refine_ls_wR_factor_ref 0.1246
_reflns_Friedel_coverage 0.000
_reflns_number_gt 1442
_reflns_number_total 1751
_reflns_threshold_expression 'I > 2\s(I)'
_cod_data_source_file c5ra14078a2.cif
_cod_data_source_block 3
_cod_database_code 7222359
_shelx_space_group_comment
;
The symmetry employed for this shelxl refinement is uniquely defined
by the following loop, which should always be used as a source of
symmetry information in preference to the above space-group names.
They are only intended as comments.
;
_shelx_estimated_absorpt_t_min 0.666
_shelx_estimated_absorpt_t_max 0.856
_shelxl_version_number 2013-4

loop_
_space_group_symop_operation_xyz
'x, y, z'
'-x, -y, -z'

loop_
_atom_site_label
_atom_site_type_symbol
_atom_site_fract_x
_atom_site_fract_y
_atom_site_fract_z
_atom_site_U_iso_or_equiv
_atom_site_adp_type
_atom_site_occupancy
_atom_site_site_symmetry_order
_atom_site_calc_flag
_atom_site_refinement_flags_posn
_atom_site_refinement_flags_adp
C1 C 0.3349(7) 0.6892(6) 0.0201(5) 0.0271(15) Uani 1 1 d . .
C2 C 0.3887(7) 0.8045(6) -0.0529(5) 0.0315(15) Uani 1 1 d . .
H2 H 0.4139 0.8782 -0.0247 0.038 Uiso 1 1 calc R U
C3 C 0.4046(8) 0.8096(7) -0.1658(6) 0.0372(16) Uani 1 1 d . .
H3 H 0.4402 0.8873 -0.2133 0.045 Uiso 1 1 calc R U
C4 C 0.3687(8) 0.7018(7) -0.2105(5) 0.0365(16) Uani 1 1 d . .
H4 H 0.3837 0.7059 -0.2876 0.044 Uiso 1 1 calc R U
C5 C 0.3109(8) 0.5887(6) -0.1410(5) 0.0330(15) Uani 1 1 d . .
H5 H 0.2841 0.5169 -0.1706 0.040 Uiso 1 1 calc R U
C6 C 0.2925(7) 0.5821(6) -0.0257(5) 0.0241(14) Uani 1 1 d . .
C7 C 0.1445(7) 0.2621(6) 0.0967(5) 0.0217(14) Uani 1 1 d . .
C8 C 0.1002(7) 0.1523(6) 0.0495(5) 0.0231(14) Uani 1 1 d . .
C9 C 0.1284(8) 0.2466(6) 0.2135(5) 0.0271(15) Uani 1 1 d . .
C10 C 0.0301(8) 0.0242(7) 0.2356(5) 0.0313(15) Uani 1 1 d . .
C11 C 0.2613(10) 0.6497(8) 0.3984(6) 0.0505(19) Uani 1 1 d . .
H11 H 0.2771 0.7353 0.3555 0.061 Uiso 1 1 calc R U
C12 C 0.2486(11) 0.6240(9) 0.5088(6) 0.061(2) Uani 1 1 d . .
H12 H 0.2532 0.6872 0.5560 0.073 Uiso 1 1 calc R U
C13 C 0.2255(10) 0.4373(8) 0.4463(6) 0.0493(19) Uani 1 1 d . .
H13 H 0.2101 0.3461 0.4443 0.059 Uiso 1 1 calc R U
N1 N 0.2384(6) 0.4720(5) 0.0549(4) 0.0257(12) Uani 1 1 d . .
N2 N 0.1967(6) 0.3702(5) 0.0206(4) 0.0246(12) Uani 1 1 d . .
N3 N 0.0467(7) 0.0413(5) 0.1234(4) 0.0279(13) Uani 1 1 d . .
N4 N 0.0778(7) 0.1273(5) 0.2761(4) 0.0306(13) Uani 1 1 d . .
N5 N 0.2476(6) 0.5321(5) 0.3578(4) 0.0318(13) Uani 1 1 d . .
N6 N 0.2278(8) 0.4878(7) 0.5384(5) 0.0524(17) Uani 1 1 d . .
O1 O 0.3208(5) 0.6780(4) 0.1304(3) 0.0347(11) Uani 1 1 d . .
O2 O 0.1563(6) 0.3347(4) 0.2673(3) 0.0371(11) Uani 1 1 d . .
O1W O 0.4960(8) 0.1468(6) -0.1883(4) 0.0681(16) Uani 1 1 d . .
O3 O 0.1110(5) 0.1507(4) -0.0509(3) 0.0331(10) Uani 1 1 d . .
O2W O 0.1894(9) 0.0802(7) 0.4745(4) 0.077(2) Uani 1 1 d . .
O4 O -0.0226(6) -0.0779(5) 0.2970(3) 0.0450(12) Uani 1 1 d . .
O3W O 0.4936(9) 0.1125(7) 0.5913(5) 0.100(2) Uani 1 1 d . .
O4W O -0.0865(6) 0.6609(5) 0.2458(4) 0.0446(12) Uani 1 1 d . .
Cu1 Cu 0.23671(10) 0.50898(7) 0.20582(6) 0.0320(4) Uani 1 1 d . .
H1W1 H 0.380(8) 0.163(6) -0.147(5) 0.048 Uiso 1 1 d D U
H1W2 H 0.564(7) 0.203(7) -0.164(5) 0.048 Uiso 1 1 d D U
H3N H 0.007(9) -0.019(7) 0.102(5) 0.048 Uiso 1 1 d . U
H2N H 0.085(8) 0.107(6) 0.353(6) 0.048 Uiso 1 1 d . U
H6N H 0.200(8) 0.450(7) 0.610(6) 0.048 Uiso 1 1 d . U
H4W1 H -0.106(8) 0.667(6) 0.176(5) 0.048 Uiso 1 1 d D U
H4W2 H -0.067(9) 0.730(7) 0.272(5) 0.048 Uiso 1 1 d D U
H2W1 H 0.287(10) 0.021(7) 0.460(5) 0.048 Uiso 1 1 d . U
H2W2 H 0.131(10) 0.080(8) 0.532(6) 0.048 Uiso 1 1 d . U
H3W1 H 0.4576 0.1191 0.6637 0.048 Uiso 1 1 d . U
H3W2 H 0.4426 0.1941 0.5623 0.048 Uiso 1 1 d . U

loop_
_atom_site_aniso_label
_atom_site_aniso_U_11
_atom_site_aniso_U_22
_atom_site_aniso_U_33
_atom_site_aniso_U_23
_atom_site_aniso_U_13
_atom_site_aniso_U_12
C1 0.023(4) 0.018(4) 0.035(4) 0.002(3) -0.003(3) -0.005(3)
C2 0.029(4) 0.018(4) 0.047(5) -0.002(3) -0.009(3) -0.005(3)
C3 0.036(4) 0.023(4) 0.047(5) 0.009(3) -0.006(3) -0.008(3)
C4 0.043(4) 0.034(4) 0.033(4) 0.000(4) -0.006(3) -0.015(3)
C5 0.037(4) 0.025(4) 0.036(4) -0.004(3) -0.007(3) -0.007(3)
C6 0.029(4) 0.019(4) 0.023(4) -0.004(3) -0.003(2) -0.007(3)
C7 0.025(3) 0.015(4) 0.025(4) -0.005(3) -0.005(2) -0.003(3)
C8 0.024(4) 0.016(4) 0.025(4) 0.009(3) -0.003(2) -0.008(2)
C9 0.033(4) 0.023(4) 0.026(4) 0.000(3) -0.009(3) -0.007(3)
C10 0.049(4) 0.019(4) 0.028(4) -0.005(3) -0.009(3) -0.011(3)
C11 0.080(6) 0.037(5) 0.046(5) 0.009(4) -0.025(4) -0.031(4)
C12 0.107(7) 0.052(6) 0.038(5) -0.009(4) -0.021(4) -0.037(4)
C13 0.072(5) 0.045(5) 0.044(5) -0.007(5) -0.018(3) -0.033(4)
N1 0.026(3) 0.018(3) 0.032(3) 0.001(3) -0.005(2) -0.008(2)
N2 0.031(3) 0.016(3) 0.028(3) -0.001(3) -0.007(2) -0.009(2)
N3 0.042(3) 0.020(3) 0.026(4) -0.003(3) -0.010(2) -0.013(2)
N4 0.051(4) 0.026(3) 0.018(3) 0.002(3) -0.008(2) -0.017(2)
N5 0.039(3) 0.026(3) 0.031(3) -0.004(3) -0.004(2) -0.011(2)
N6 0.084(5) 0.050(5) 0.032(4) 0.007(3) -0.018(3) -0.033(3)
O1 0.051(3) 0.027(3) 0.031(3) -0.0024(19) -0.0086(18) -0.0180(19)
O2 0.060(3) 0.031(3) 0.028(2) -0.005(2) -0.0121(19) -0.022(2)
O1W 0.067(4) 0.088(4) 0.061(3) -0.027(3) 0.004(3) -0.048(3)
O3 0.057(3) 0.028(3) 0.021(3) -0.0004(19) -0.0107(18) -0.020(2)
O2W 0.087(5) 0.096(5) 0.035(3) -0.003(3) -0.008(3) -0.006(3)
O4 0.084(3) 0.027(3) 0.029(3) 0.006(2) -0.011(2) -0.030(2)
O3W 0.113(5) 0.092(5) 0.103(5) -0.025(4) -0.041(4) -0.011(4)
O4W 0.067(3) 0.032(3) 0.038(3) 0.002(2) -0.017(2) -0.015(2)
Cu1 0.0474(6) 0.0244(5) 0.0292(5) -0.0044(3) -0.0098(3) -0.0154(3)

loop_
_atom_type_symbol
_atom_type_description
_atom_type_scat_dispersion_real
_atom_type_scat_dispersion_imag
_atom_type_scat_source
C C 0.0033 0.0016 'International Tables Vol C Tables 4.2.6.8 and 6.1.1.4'
H H 0.0000 0.0000 'International Tables Vol C Tables 4.2.6.8 and 6.1.1.4'
N N 0.0061 0.0033 'International Tables Vol C Tables 4.2.6.8 and 6.1.1.4'
O O 0.0106 0.0060 'International Tables Vol C Tables 4.2.6.8 and 6.1.1.4'
Cu Cu 0.3201 1.2651 'International Tables Vol C Tables 4.2.6.8 and 6.1.1.4'

loop_
_geom_angle_atom_site_label_1
_geom_angle_atom_site_label_2
_geom_angle_atom_site_label_3
_geom_angle
O1 C1 C2 122.6(5)
O1 C1 C6 119.5(5)
C2 C1 C6 117.9(6)
C3 C2 C1 120.4(6)
C3 C2 H2 119.8
C1 C2 H2 119.8
C2 C3 C4 121.3(6)
C2 C3 H3 119.4
C4 C3 H3 119.4
C5 C4 C3 120.0(6)
C5 C4 H4 120.0
C3 C4 H4 120.0
C4 C5 C6 119.6(6)
C4 C5 H5 120.2
C6 C5 H5 120.2
C5 C6 N1 125.9(5)
C5 C6 C1 120.8(5)
N1 C6 C1 113.3(5)
N2 C7 C9 127.5(5)
N2 C7 C8 114.5(5)
C9 C7 C8 118.0(5)
O3 C8 N3 118.6(5)
O3 C8 C7 125.1(5)
N3 C8 C7 116.3(5)
O2 C9 N4 115.7(5)
O2 C9 C7 125.5(5)
N4 C9 C7 118.8(5)
O4 C10 N3 122.7(6)
O4 C10 N4 122.1(6)
N3 C10 N4 115.1(6)
C12 C11 N5 110.0(6)
C12 C11 H11 125.0
N5 C11 H11 125.0
C11 C12 N6 106.6(7)
C11 C12 H12 126.7
N6 C12 H12 126.7
N5 C13 N6 111.8(6)
N5 C13 H13 124.1
N6 C13 H13 124.1
N2 N1 C6 117.5(5)
N2 N1 Cu1 131.7(4)
C6 N1 Cu1 110.8(4)
N1 N2 C7 118.8(5)
C10 N3 C8 126.7(6)
C10 N3 H3N 113(4)
C8 N3 H3N 120(4)
C10 N4 C9 124.9(5)
C10 N4 H2N 115(4)
C9 N4 H2N 120(4)
C13 N5 C11 104.7(5)
C13 N5 Cu1 126.0(5)
C11 N5 Cu1 129.0(5)
C13 N6 C12 107.0(6)
C13 N6 H6N 129(4)
C12 N6 H6N 123(4)
C1 O1 Cu1 111.5(3)
C9 O2 Cu1 126.7(4)
H1W1 O1W H1W2 109(5)
H2W1 O2W H2W2 120(8)
H3W1 O3W H3W2 104.00
H4W1 O4W H4W2 124(5)
O2 Cu1 O1 174.59(17)
O2 Cu1 N1 89.79(18)
O1 Cu1 N1 84.87(18)
O2 Cu1 N5 87.84(19)
O1 Cu1 N5 97.4(2)
N1 Cu1 N5 175.7(2)

loop_
_geom_bond_atom_site_label_1
_geom_bond_atom_site_label_2
_geom_bond_distance
C1 O1 1.335(7)
C1 C2 1.397(8)
C1 C6 1.409(8)
C2 C3 1.370(9)
C2 H2 0.9300
C3 C4 1.381(9)
C3 H3 0.9300
C4 C5 1.371(8)
C4 H4 0.9300
C5 C6 1.395(8)
C5 H5 0.9300
C6 N1 1.405(7)
C7 N2 1.358(7)
C7 C9 1.411(8)
C7 C8 1.450(8)
C8 O3 1.231(6)
C8 N3 1.370(7)
C9 O2 1.260(7)
C9 N4 1.368(7)
C10 O4 1.233(7)
C10 N3 1.353(8)
C10 N4 1.359(8)
C11 C12 1.338(9)
C11 N5 1.362(8)
C11 H11 0.9300
C12 N6 1.355(9)
C12 H12 0.9300
C13 N5 1.320(8)
C13 N6 1.324(9)
C13 H13 0.9300
N1 N2 1.280(6)
N1 Cu1 1.965(5)
N3 H3N 0.84(7)
N4 H2N 0.96(7)
N5 Cu1 1.968(5)
N6 H6N 0.89(6)
O1 Cu1 1.925(4)
O2 Cu1 1.921(4)
O1W H1W1 0.89(6)
O1W H1W2 0.98(6)
O2W H2W1 0.83(7)
O2W H2W2 0.73(6)
O3W H3W1 0.870
O3W H3W2 0.870
O4W H4W1 0.91(6)
O4W H4W2 0.85(6)

loop_
_geom_hbond_atom_site_label_D
_geom_hbond_atom_site_label_H
_geom_hbond_atom_site_label_A
_geom_hbond_distance_DH
_geom_hbond_distance_HA
_geom_hbond_distance_DA
_geom_hbond_angle_DHA
_geom_hbond_site_symmetry_A
C11 H11 O1W 0.93 2.63 3.423(9) 143.4 2_665
C13 H13 O2W 0.93 2.60 3.513(10) 168.7 .
O1W H1W1 O3 0.89(6) 2.12(6) 2.997(7) 167(5) .
O1W H1W2 O1 0.98(6) 1.78(6) 2.759(6) 173(5) 2_665
N3 H3N O3 0.84(7) 2.01(7) 2.845(6) 175(6) 2
N4 H2N O2W 0.96(7) 1.86(7) 2.776(8) 157(5) .
N6 H6N O4W 0.89(6) 2.03(7) 2.897(7) 163(6) 2_566
O4W H4W1 O3 0.91(6) 2.17(6) 2.820(6) 128(5) 2_565
O4W H4W2 O4 0.85(6) 2.07(7) 2.906(6) 166(6) 1_565
